data_7037970
loop_
_publ_author_name
'Powley, Samuel L.'
'Schaefer, Louise'
'Man, Wing Y.'
'Ellis, David'
'Rosair, Georgina M.'
'Welch, Alan J.'

_publ_section_title
;
 Developing nitrosocarborane chemistry.
;
_journal_issue 8
_journal_name_full 'Dalton transactions (Cambridge, England : 2003)'
_journal_page_first 3635
_journal_page_last 3647
_journal_paper_doi 10.1039/c5dt04831a
_journal_volume 45
_journal_year 2016
_chemical_formula_moiety 'C4 H23 B20 N O'
_chemical_formula_sum 'C4 H23 B20 N O'
_chemical_formula_weight 317.43
_space_group_crystal_system monoclinic
_space_group_IT_number 14
_space_group_name_Hall '-P 2yn'
_space_group_name_H-M_alt 'P 1 21/n 1'
_symmetry_space_group_name_Hall '-P 2yn'
_symmetry_space_group_name_H-M 'P 1 21/n 1'
_atom_sites_solution_hydrogens difmap
_atom_sites_solution_primary direct
_audit_creation_date 2015-10-19
_audit_creation_method
;
Olex2 1.2
(compiled 2015.01.26 svn.r3150 for OlexSys, GUI svn.r4998)
;
_audit_update_record
;
2015-12-03 deposited with the CCDC.
2016-01-12 downloaded from the CCDC.
;
_cell_angle_alpha 90
_cell_angle_beta 97.350(7)
_cell_angle_gamma 90
_cell_formula_units_Z 2
_cell_length_a 7.2022(8)
_cell_length_b 9.5053(10)
_cell_length_c 12.9926(15)
_cell_measurement_reflns_used 3079
_cell_measurement_temperature 100.0(2)
_cell_measurement_theta_max 28.780
_cell_measurement_theta_min 2.663
_cell_volume 882.15(17)
_computing_cell_refinement 'SAINT v7.68A (Bruker, 2009)'
_computing_data_reduction 'SAINT v7.68A (Bruker, 2009)'
_computing_molecular_graphics 'Olex2 (Dolomanov et al., 2009)'
_computing_publication_material 'Olex2 (Dolomanov et al., 2009)'
_computing_structure_refinement 'XL (Sheldrick, 2008)'
_computing_structure_solution 'ShelXS (Sheldrick, 2008)'
_diffrn_ambient_temperature 100.0(2)
_diffrn_measured_fraction_theta_full 0.999
_diffrn_measured_fraction_theta_max 0.995
_diffrn_measurement_device_type 'Bruker APEX-II CCD'
_diffrn_measurement_method '\f and \w scans'
_diffrn_radiation_monochromator graphite
_diffrn_radiation_type MoK\a
_diffrn_radiation_wavelength 0.71073
_diffrn_reflns_av_R_equivalents 0.0512
_diffrn_reflns_av_unetI/netI 0.0370
_diffrn_reflns_laue_measured_fraction_full 0.999
_diffrn_reflns_laue_measured_fraction_max 0.995
_diffrn_reflns_limit_h_max 9
_diffrn_reflns_limit_h_min -10
_diffrn_reflns_limit_k_max 13
_diffrn_reflns_limit_k_min -13
_diffrn_reflns_limit_l_max 18
_diffrn_reflns_limit_l_min -18
_diffrn_reflns_number 17862
_diffrn_reflns_point_group_measured_fraction_full 0.999
_diffrn_reflns_point_group_measured_fraction_max 0.995
_diffrn_reflns_theta_full 25.000
_diffrn_reflns_theta_max 29.669
_diffrn_reflns_theta_min 3.079
_diffrn_standards_number 0
_exptl_absorpt_coefficient_mu 0.055
_exptl_absorpt_correction_T_max 0.7459
_exptl_absorpt_correction_T_min 0.7069
_exptl_absorpt_correction_type multi-scan
_exptl_absorpt_process_details
;
SADABS-2008/1 (Bruker,2008) was used for absorption correction.
wR2(int) was 0.0705 before and 0.0551 after correction.
The Ratio of minimum to maximum transmission is 0.9477.
The \l/2 correction factor is 0.0015.
;
_exptl_crystal_colour colourless
_exptl_crystal_colour_primary colourless
_exptl_crystal_density_diffrn 1.195
_exptl_crystal_description BLOCK
_exptl_crystal_F_000 324
_exptl_crystal_size_max 0.42
_exptl_crystal_size_mid 0.4
_exptl_crystal_size_min 0.36
_refine_diff_density_max 0.242
_refine_diff_density_min -0.191
_refine_diff_density_rms 0.044
_refine_ls_extinction_method none
_refine_ls_goodness_of_fit_ref 1.107
_refine_ls_hydrogen_treatment refxyz
_refine_ls_matrix_type full
_refine_ls_number_parameters 166
_refine_ls_number_reflns 2481
_refine_ls_number_restraints 1
_refine_ls_restrained_S_all 1.107
_refine_ls_R_factor_all 0.0664
_refine_ls_R_factor_gt 0.0532
_refine_ls_shift/su_max 0.000
_refine_ls_shift/su_mean 0.000
_refine_ls_structure_factor_coef Fsqd
_refine_ls_weighting_details 'w=1/[\s^2^(Fo^2^)+(0.0543P)^2^+0.3238P] where P=(Fo^2^+2Fc^2^)/3'
_refine_ls_weighting_scheme calc
_refine_ls_wR_factor_gt 0.1271
_refine_ls_wR_factor_ref 0.1330
_reflns_Friedel_coverage 0.000
_reflns_number_gt 2063
_reflns_number_total 2481
_reflns_threshold_expression 'I > 2\s(I)'
_cod_data_source_file c5dt04831a1.cif
_cod_data_source_block 5166
_cod_depositor_comments 'Adding full bibliography for 7037966--7037977.cif.'
_cod_database_code 7037970
_shelx_space_group_comment
;
The symmetry employed for this shelxl refinement is uniquely defined
by the following loop, which should always be used as a source of
symmetry information in preference to the above space-group names.
They are only intended as comments.
;
_olex2_refinement_description
;
1. Fixed Uiso
 At 1.2 times of:
  All B(H) groups, All N(H) groups, All O(H) groups
2. Shared sites
{C2, B2}
{B6, C6}
3. Restrained distances
 B2-H2
 1.1 with sigma of 0.02
4. Uiso/Uaniso restraints and constraints
Uanis(B6) = Uanis(C6)
Uanis(C2) = Uanis(B2)
5. Others
 Fixed Sof: C2(0.5) B6(0.5) N21(0.5) H21(0.5) O22(0.5) H22(0.5) B2(0.5)
 H2(0.5) C6(0.5)
;
_shelx_shelxl_version_number 2014/7
_olex2_submission_special_instructions 'No special instructions were received'

loop_
_space_group_symop_operation_xyz
'x, y, z'
'-x+1/2, y+1/2, -z+1/2'
'-x, -y, -z'
'x-1/2, -y-1/2, z-1/2'

loop_
_atom_site_label
_atom_site_type_symbol
_atom_site_fract_x
_atom_site_fract_y
_atom_site_fract_z
_atom_site_U_iso_or_equiv
_atom_site_adp_type
_atom_site_occupancy
_atom_site_site_symmetry_order
_atom_site_calc_flag
_atom_site_refinement_flags_posn
_atom_site_refinement_flags_occupancy
_atom_site_disorder_assembly
_atom_site_disorder_group
C1 C 0.01389(16) 0.54816(12) 0.45439(9) 0.0138(2) Uani 1 1 d . . . .
C2 C -0.14187(19) 0.69083(15) 0.42650(12) 0.0216(3) Uani 0.5 1 d . P A -1
B3 B 0.09010(19) 0.71907(15) 0.47775(11) 0.0162(3) Uani 1 1 d . . . .
H3 H 0.121(2) 0.7499(16) 0.5549(12) 0.019 Uiso 1 1 d R . . .
B4 B 0.22963(19) 0.59120(15) 0.42329(11) 0.0159(3) Uani 1 1 d . . . .
H4 H 0.353(2) 0.5469(16) 0.4693(11) 0.019 Uiso 1 1 d R . . .
B5 B 0.07590(19) 0.47878(15) 0.34211(11) 0.0162(3) Uani 1 1 d . . . .
H5 H 0.094(2) 0.3698(17) 0.3395(11) 0.019 Uiso 1 1 d R . . .
B6 B -0.15156(19) 0.54268(14) 0.34912(11) 0.0183(3) Uani 0.5 1 d . P A .
H6 H -0.264(2) 0.4719(17) 0.3561(11) 0.022 Uiso 1 1 d R . . .
B7 B -0.0233(2) 0.82467(15) 0.37483(12) 0.0206(3) Uani 1 1 d . . . .
H7 H -0.060(2) 0.9289(18) 0.3931(12) 0.025 Uiso 1 1 d R . . .
B8 B 0.2086(2) 0.76391(15) 0.37118(12) 0.0184(3) Uani 1 1 d . . . .
H8 H 0.332(2) 0.8333(17) 0.3833(12) 0.022 Uiso 1 1 d R . . .
B9 B 0.1992(2) 0.61462(15) 0.28700(12) 0.0183(3) Uani 1 1 d . . . .
H9 H 0.316(2) 0.5883(17) 0.2428(12) 0.022 Uiso 1 1 d R . . .
B10 B -0.0417(2) 0.58192(15) 0.24032(11) 0.0184(3) Uani 1 1 d . . . .
H10 H -0.094(2) 0.5324(17) 0.1650(12) 0.022 Uiso 1 1 d R . . .
B11 B -0.1770(2) 0.71166(16) 0.29442(12) 0.0209(3) Uani 1 1 d . . . .
H11 H -0.318(2) 0.7417(17) 0.2628(13) 0.025 Uiso 1 1 d R . . .
N21 N -0.2846(3) 0.7179(2) 0.4802(2) 0.0158(5) Uani 0.5 1 d . P A -1
H21 H -0.396(5) 0.725(3) 0.441(2) 0.019 Uiso 0.5 1 d R P B -1
B12 B 0.0426(2) 0.75797(16) 0.25678(12) 0.0207(3) Uani 1 1 d . . . .
H12 H 0.050(2) 0.8307(17) 0.1881(12) 0.025 Uiso 1 1 d R . . .
O22 O -0.2663(3) 0.8523(2) 0.52940(15) 0.0226(4) Uani 0.5 1 d . P A -1
H22 H -0.273(5) 0.824(4) 0.598(3) 0.027 Uiso 0.5 1 d R P C -1
B2 B -0.14187(19) 0.69083(15) 0.42650(12) 0.0216(3) Uani 0.5 1 d D P A -2
H2 H -0.250(5) 0.687(5) 0.480(3) 0.026 Uiso 0.5 1 d DR P D -2
C6 C -0.15156(19) 0.54268(14) 0.34912(11) 0.0183(3) Uani 0.5 1 d . P A .

loop_
_atom_site_aniso_label
_atom_site_aniso_U_11
_atom_site_aniso_U_22
_atom_site_aniso_U_33
_atom_site_aniso_U_23
_atom_site_aniso_U_13
_atom_site_aniso_U_12
C1 0.0113(5) 0.0125(5) 0.0171(6) -0.0010(4) 0.0003(4) -0.0003(4)
C2 0.0141(6) 0.0179(6) 0.0308(8) -0.0080(5) -0.0048(5) 0.0037(5)
B3 0.0136(6) 0.0146(6) 0.0197(7) -0.0002(5) 0.0000(5) -0.0008(5)
B4 0.0110(6) 0.0158(6) 0.0209(7) 0.0014(5) 0.0021(5) -0.0020(5)
B5 0.0147(6) 0.0162(6) 0.0180(6) -0.0002(5) 0.0032(5) -0.0004(5)
B6 0.0189(7) 0.0168(6) 0.0190(6) -0.0010(5) 0.0018(5) -0.0010(5)
B7 0.0182(7) 0.0148(6) 0.0275(8) -0.0008(5) -0.0021(6) 0.0014(5)
B8 0.0154(7) 0.0152(6) 0.0241(7) 0.0027(5) 0.0007(5) -0.0019(5)
B9 0.0168(7) 0.0170(6) 0.0213(7) 0.0028(5) 0.0027(5) -0.0002(5)
B10 0.0171(7) 0.0183(6) 0.0194(7) 0.0005(5) 0.0013(5) -0.0005(5)
B11 0.0161(7) 0.0196(7) 0.0252(7) -0.0010(6) -0.0043(6) 0.0029(5)
N21 0.0132(11) 0.0143(11) 0.0202(10) -0.0024(8) 0.0035(9) 0.0016(8)
B12 0.0185(7) 0.0183(7) 0.0243(7) 0.0034(5) -0.0009(6) -0.0002(5)
O22 0.0299(11) 0.0169(9) 0.0222(10) -0.0049(7) 0.0085(8) 0.0022(8)
B2 0.0141(6) 0.0179(6) 0.0308(8) -0.0080(5) -0.0048(5) 0.0037(5)
C6 0.0189(7) 0.0168(6) 0.0190(6) -0.0010(5) 0.0018(5) -0.0010(5)

loop_
_atom_type_symbol
_atom_type_description
_atom_type_scat_dispersion_real
_atom_type_scat_dispersion_imag
_atom_type_scat_source
C C 0.0033 0.0016 'International Tables Vol C Tables 4.2.6.8 and 6.1.1.4'
H H 0.0000 0.0000 'International Tables Vol C Tables 4.2.6.8 and 6.1.1.4'
B B 0.0013 0.0007 'International Tables Vol C Tables 4.2.6.8 and 6.1.1.4'
N N 0.0061 0.0033 'International Tables Vol C Tables 4.2.6.8 and 6.1.1.4'
O O 0.0106 0.0060 'International Tables Vol C Tables 4.2.6.8 and 6.1.1.4'

loop_
_geom_angle_atom_site_label_1
_geom_angle_atom_site_label_2
_geom_angle_atom_site_label_3
_geom_angle
_geom_angle_site_symmetry_1
C1 C1 C2 118.36(12) 3_566
C1 C1 B3 119.73(12) 3_566
C1 C1 B4 122.71(12) 3_566
C1 C1 B5 120.25(12) 3_566
C1 C1 B6 117.26(12) 3_566
C1 C1 B2 118.36(12) 3_566
B3 C1 C2 59.61(7) .
B3 C1 B2 59.61(7) .
B4 C1 C2 109.95(9) .
B4 C1 B3 62.46(8) .
B4 C1 B5 62.95(8) .
B4 C1 B2 109.95(9) .
B5 C1 C2 110.42(9) .
B5 C1 B3 113.58(9) .
B5 C1 B2 110.42(9) .
B6 C1 C2 59.75(8) .
B6 C1 B3 110.18(9) .
B6 C1 B4 112.58(9) .
B6 C1 B5 62.21(8) .
B6 C1 B2 59.75(8) .
B3 C2 C1 59.09(7) .
B6 C2 C1 58.06(7) .
B6 C2 B3 108.32(10) .
B7 C2 C1 108.32(10) .
B7 C2 B3 62.19(8) .
B7 C2 B6 111.22(11) .
B11 C2 C1 107.60(10) .
B11 C2 B3 112.16(11) .
B11 C2 B6 61.40(8) .
B11 C2 B7 62.59(9) .
N21 C2 C1 123.36(15) .
N21 C2 B3 122.33(16) .
N21 C2 B6 118.93(15) .
N21 C2 B7 120.99(14) .
N21 C2 B11 118.35(15) .
C1 B3 C2 61.30(8) .
C1 B3 H3 117.2(9) .
C1 B3 B4 58.09(7) .
C1 B3 B7 107.00(9) .
C1 B3 B8 105.25(10) .
C1 B3 B2 61.30(8) .
C2 B3 H3 119.2(9) .
C2 B3 B4 107.82(10) .
C2 B3 B7 58.29(8) .
C2 B3 B8 105.89(11) .
B4 B3 H3 120.9(9) .
B4 B3 B7 108.28(10) .
B7 B3 H3 125.7(9) .
B8 B3 H3 128.5(9) .
B8 B3 B4 60.00(8) .
B8 B3 B7 59.89(8) .
B2 B3 H3 119.2(9) .
B2 B3 B4 107.82(10) .
B2 B3 B7 58.29(8) .
B2 B3 B8 105.89(11) .
C1 B4 B3 59.45(7) .
C1 B4 H4 118.8(8) .
C1 B4 B5 58.71(7) .
C1 B4 B8 106.06(10) .
C1 B4 B9 105.50(9) .
B3 B4 H4 120.5(8) .
B3 B4 B5 107.74(10) .
B5 B4 H4 119.6(8) .
B8 B4 B3 59.69(8) .
B8 B4 H4 126.2(8) .
B8 B4 B5 108.20(10) .
B9 B4 B3 107.92(10) .
B9 B4 H4 125.8(8) .
B9 B4 B5 59.72(8) .
B9 B4 B8 60.56(8) .
C1 B5 B4 58.33(7) .
C1 B5 H5 117.2(8) .
C1 B5 B6 58.46(8) .
C1 B5 B9 105.25(10) .
C1 B5 B10 105.72(10) .
B4 B5 H5 122.8(8) .
B6 B5 B4 105.91(10) .
B6 B5 H5 117.7(8) .
B6 B5 B9 106.72(10) .
B6 B5 B10 59.25(8) .
B9 B5 B4 59.77(8) .
B9 B5 H5 129.6(8) .
B9 B5 B10 60.73(8) .
B10 B5 B4 108.12(10) .
B10 B5 H5 125.0(8) .
C1 B6 C2 62.19(8) .
C1 B6 B5 59.32(8) .
C1 B6 H6 114.5(8) .
C1 B6 B10 107.57(10) .
C1 B6 B11 108.93(10) .
C1 B6 B2 62.19(8) .
C2 B6 B5 110.06(10) .
C2 B6 H6 116.1(8) .
C2 B6 B10 107.96(10) .
C2 B6 B11 58.95(8) .
B5 B6 H6 120.6(9) .
B10 B6 B5 60.71(8) .
B10 B6 H6 129.1(8) .
B10 B6 B11 60.77(8) .
B11 B6 B5 110.13(10) .
B11 B6 H6 124.8(9) .
B2 B6 B5 110.06(10) .
B2 B6 H6 116.1(8) .
B2 B6 B10 107.96(10) .
B2 B6 B11 58.95(8) .
C2 B7 B3 59.52(8) .
C2 B7 H7 117.0(9) .
C2 B7 B8 106.65(10) .
C2 B7 B11 58.64(9) .
C2 B7 B12 105.91(10) .
B3 B7 H7 117.5(8) .
B8 B7 B3 59.64(8) .
B8 B7 H7 125.0(9) .
B8 B7 B11 107.73(10) .
B8 B7 B12 60.32(9) .
B11 B7 B3 106.90(10) .
B11 B7 H7 122.7(9) .
B12 B7 B3 107.37(10) .
B12 B7 H7 128.9(9) .
B12 B7 B11 59.61(9) .
B2 B7 B3 59.52(8) .
B2 B7 H7 117.0(9) .
B2 B7 B8 106.65(10) .
B2 B7 B11 58.64(9) .
B2 B7 B12 105.91(10) .
B3 B8 B4 60.31(8) .
B3 B8 B7 60.47(8) .
B3 B8 H8 119.5(8) .
B3 B8 B9 107.65(10) .
B3 B8 B12 107.77(10) .
B4 B8 H8 118.2(8) .
B4 B8 B9 59.59(8) .
B4 B8 B12 107.68(10) .
B7 B8 B4 108.99(10) .
B7 B8 H8 123.1(8) .
B7 B8 B9 108.21(10) .
B7 B8 B12 59.99(9) .
B9 B8 H8 122.0(8) .
B12 B8 H8 125.5(8) .
B12 B8 B9 59.77(8) .
B4 B9 B8 59.84(8) .
B4 B9 H9 119.1(8) .
B4 B9 B10 107.92(10) .
B4 B9 B12 108.10(10) .
B5 B9 B4 60.52(8) .
B5 B9 B8 108.27(10) .
B5 B9 H9 120.0(8) .
B5 B9 B10 59.71(8) .
B5 B9 B12 108.14(10) .
B8 B9 H9 121.7(8) .
B8 B9 B10 107.72(10) .
B10 B9 H9 123.6(8) .
B12 B9 B8 60.05(9) .
B12 B9 H9 124.1(8) .
B12 B9 B10 59.94(8) .
B5 B10 B9 59.56(8) .
B5 B10 H10 119.9(8) .
B5 B10 B12 107.86(10) .
B6 B10 B5 60.04(8) .
B6 B10 B9 106.42(10) .
B6 B10 H10 119.2(8) .
B6 B10 B11 59.89(8) .
B6 B10 B12 106.61(10) .
B9 B10 H10 125.2(8) .
B11 B10 B5 108.88(10) .
B11 B10 B9 107.64(10) .
B11 B10 H10 120.4(8) .
B11 B10 B12 59.71(9) .
B12 B10 B9 59.75(8) .
B12 B10 H10 125.2(8) .
C2 B11 B6 59.65(8) .
C2 B11 B7 58.77(9) .
C2 B11 B10 107.37(10) .
C2 B11 H11 114.9(9) .
C2 B11 B12 106.43(11) .
B6 B11 B7 106.81(10) .
B6 B11 B10 59.33(8) .
B6 B11 H11 115.9(9) .
B6 B11 B12 106.78(10) .
B7 B11 H11 123.0(9) .
B10 B11 B7 108.68(10) .
B10 B11 H11 124.7(9) .
B12 B11 B7 60.13(9) .
B12 B11 B10 60.48(9) .
B12 B11 H11 131.1(9) .
B2 B11 B6 59.65(8) .
B2 B11 B7 58.77(9) .
B2 B11 B10 107.37(10) .
B2 B11 H11 114.9(9) .
B2 B11 B12 106.43(11) .
C2 N21 H21 114(2) .
C2 N21 O22 111.9(2) .
O22 N21 H21 102(2) .
B7 B12 B8 59.69(9) .
B7 B12 B9 108.30(11) .
B7 B12 B10 108.25(11) .
B7 B12 H12 120.4(8) .
B8 B12 H12 122.7(8) .
B9 B12 B8 60.18(8) .
B9 B12 B10 60.31(8) .
B9 B12 H12 123.0(8) .
B10 B12 B8 108.12(10) .
B10 B12 H12 121.8(8) .
B11 B12 B7 60.26(9) .
B11 B12 B8 107.75(11) .
B11 B12 B9 108.17(10) .
B11 B12 B10 59.81(8) .
B11 B12 H12 120.3(8) .
N21 O22 H22 99(2) .
C1 B2 H2 109(2) .
B3 B2 C1 59.09(7) .
B3 B2 H2 119(3) .
B6 B2 C1 58.06(7) .
B6 B2 B3 108.32(10) .
B6 B2 H2 111(2) .
B7 B2 C1 108.32(10) .
B7 B2 B3 62.19(8) .
B7 B2 B6 111.22(11) .
B7 B2 H2 134(2) .
B11 B2 C1 107.60(10) .
B11 B2 B3 112.16(11) .
B11 B2 B6 61.40(8) .
B11 B2 B7 62.59(9) .
B11 B2 H2 127(2) .

loop_
_geom_bond_atom_site_label_1
_geom_bond_atom_site_label_2
_geom_bond_distance
_geom_bond_site_symmetry_2
C1 C1 1.531(2) 3_566
C1 C2 1.7677(18) .
C1 B3 1.7292(18) .
C1 B4 1.7046(18) .
C1 B5 1.7114(18) .
C1 B6 1.6960(18) .
C1 B2 1.7677(18) .
C2 B3 1.738(2) .
C2 B6 1.7264(19) .
C2 B7 1.716(2) .
C2 B11 1.714(2) .
C2 N21 1.339(3) .
B3 H3 1.041(15) .
B3 B4 1.780(2) .
B3 B7 1.784(2) .
B3 B8 1.769(2) .
B3 B2 1.738(2) .
B4 H4 1.090(15) .
B4 B5 1.784(2) .
B4 B8 1.775(2) .
B4 B9 1.770(2) .
B5 H5 1.045(16) .
B5 B6 1.760(2) .
B5 B9 1.770(2) .
B5 B10 1.772(2) .
B6 H6 1.065(16) .
B6 B10 1.746(2) .
B6 B11 1.756(2) .
B6 B2 1.7264(19) .
B7 H7 1.060(17) .
B7 B8 1.774(2) .
B7 B11 1.782(2) .
B7 B12 1.779(2) .
B7 B2 1.716(2) .
B8 H8 1.100(16) .
B8 B9 1.788(2) .
B8 B12 1.785(2) .
B9 H9 1.105(15) .
B9 B10 1.790(2) .
B9 B12 1.780(2) .
B10 H10 1.107(15) .
B10 B11 1.772(2) .
B10 B12 1.784(2) .
B11 H11 1.086(17) .
B11 B12 1.770(2) .
B11 B2 1.714(2) .
N21 H21 0.90(3) .
N21 O22 1.427(3) .
B12 H12 1.136(16) .
O22 H22 0.94(3) .
B2 H2 1.104(19) .

loop_
_geom_torsion_atom_site_label_1
_geom_torsion_atom_site_label_2
_geom_torsion_atom_site_label_3
_geom_torsion_atom_site_label_4
_geom_torsion
_geom_torsion_site_symmetry_1
C1 C1 C2 B3 109.67(14) 3_566
C1 C1 C2 B6 -106.73(14) 3_566
C1 C1 C2 B7 149.22(13) 3_566
C1 C1 C2 B11 -144.58(13) 3_566
C1 C1 C2 N21 -0.9(2) 3_566
C1 C1 B3 C2 -107.41(15) 3_566
C1 C1 B3 B4 113.83(15) 3_566
C1 C1 B3 B7 -144.86(13) 3_566
C1 C1 B3 B8 152.55(13) 3_566
C1 C1 B3 B2 -107.41(15) 3_566
C1 C1 B4 B3 -109.25(15) 3_566
C1 C1 B4 B5 110.14(15) 3_566
C1 C1 B4 B8 -148.01(14) 3_566
C1 C1 B4 B9 148.79(13) 3_566
C1 C1 B5 B4 -113.87(15) 3_566
C1 C1 B5 B6 106.99(15) 3_566
C1 C1 B5 B9 -152.49(13) 3_566
C1 C1 B5 B10 144.24(13) 3_566
C1 C1 B6 C2 108.55(14) 3_566
C1 C1 B6 B5 -111.65(14) 3_566
C1 C1 B6 B10 -149.98(13) 3_566
C1 C1 B6 B11 145.66(13) 3_566
C1 C1 B6 B2 108.55(14) 3_566
C1 C1 B2 B3 109.67(14) 3_566
C1 C1 B2 B6 -106.73(14) 3_566
C1 C1 B2 B7 149.22(13) 3_566
C1 C1 B2 B11 -144.58(13) 3_566
C1 C2 B3 B4 36.01(9) .
C1 C2 B3 B7 136.89(11) .
C1 C2 B3 B8 98.97(10) .
C1 C2 B6 B5 -36.23(9) .
C1 C2 B6 B10 -100.82(10) .
C1 C2 B6 B11 -138.22(10) .
C1 C2 B7 B3 -38.15(9) .
C1 C2 B7 B8 -0.17(14) .
C1 C2 B7 B11 100.78(11) .
C1 C2 B7 B12 62.95(12) .
C1 C2 B11 B6 36.38(9) .
C1 C2 B11 B7 -101.95(11) .
C1 C2 B11 B10 -0.25(14) .
C1 C2 B11 B12 -63.76(12) .
C1 C2 N21 O22 118.55(18) .
C1 B3 B4 B5 34.71(9) .
C1 B3 B4 B8 135.83(10) .
C1 B3 B4 B9 97.77(10) .
C1 B3 B7 C2 38.82(9) .
C1 B3 B7 B8 -98.09(11) .
C1 B3 B7 B11 2.92(13) .
C1 B3 B7 B12 -59.76(12) .
C1 B3 B7 B2 38.82(9) .
C1 B3 B8 B4 -37.82(9) .
C1 B3 B8 B7 101.08(10) .
C1 B3 B8 B9 -0.26(13) .
C1 B3 B8 B12 62.81(12) .
C1 B3 B2 B6 -32.04(9) .
C1 B3 B2 B7 -136.89(11) .
C1 B3 B2 B11 -97.86(11) .
C1 B4 B5 B6 35.43(9) .
C1 B4 B5 B9 135.81(10) .
C1 B4 B5 B10 97.65(10) .
C1 B4 B8 B3 38.64(9) .
C1 B4 B8 B7 1.42(13) .
C1 B4 B8 B9 -99.03(10) .
C1 B4 B8 B12 -62.13(12) .
C1 B4 B9 B5 -38.18(9) .
C1 B4 B9 B8 99.97(10) .
C1 B4 B9 B10 -0.53(13) .
C1 B4 B9 B12 62.85(12) .
C1 B5 B6 C2 37.43(10) .
C1 B5 B6 B10 137.32(10) .
C1 B5 B6 B11 100.62(11) .
C1 B5 B6 B2 37.43(10) .
C1 B5 B9 B4 37.94(9) .
C1 B5 B9 B8 0.54(13) .
C1 B5 B9 B10 -99.74(10) .
C1 B5 B9 B12 -63.03(12) .
C1 B5 B10 B6 -36.89(9) .
C1 B5 B10 B9 98.94(10) .
C1 B5 B10 B11 -0.89(13) .
C1 B5 B10 B12 62.38(12) .
C1 B6 B10 B5 37.71(9) .
C1 B6 B10 B9 -1.08(13) .
C1 B6 B10 B11 -102.28(10) .
C1 B6 B10 B12 -63.68(12) .
C1 B6 B11 C2 -38.54(10) .
C1 B6 B11 B7 -2.10(13) .
C1 B6 B11 B10 100.01(11) .
C1 B6 B11 B12 61.00(12) .
C1 B6 B11 B2 -38.54(10) .
C1 B6 B2 B3 32.43(9) .
C1 B6 B2 B7 98.94(11) .
C1 B6 B2 B11 138.22(10) .
C2 C1 B3 B4 -138.75(11) .
C2 C1 B3 B7 -37.44(10) .
C2 C1 B3 B8 -100.03(11) .
C2 C1 B4 B3 37.23(9) .
C2 C1 B4 B5 -103.38(10) .
C2 C1 B4 B8 -1.53(13) .
C2 C1 B4 B9 -64.72(11) .
C2 C1 B5 B4 102.63(10) .
C2 C1 B5 B6 -36.51(9) .
C2 C1 B5 B9 64.01(12) .
C2 C1 B5 B10 0.74(12) .
C2 C1 B6 B5 139.80(10) .
C2 C1 B6 B10 101.47(11) .
C2 C1 B6 B11 37.11(10) .
C2 B3 B4 C1 -37.41(10) .
C2 B3 B4 B5 -2.70(13) .
C2 B3 B4 B8 98.42(11) .
C2 B3 B4 B9 60.37(12) .
C2 B3 B7 B8 -136.90(11) .
C2 B3 B7 B11 -35.90(10) .
C2 B3 B7 B12 -98.58(11) .
C2 B3 B8 B4 -101.72(10) .
C2 B3 B8 B7 37.18(9) .
C2 B3 B8 B9 -64.16(12) .
C2 B3 B8 B12 -1.09(13) .
C2 B6 B10 B5 103.39(11) .
C2 B6 B10 B9 64.61(12) .
C2 B6 B10 B11 -36.60(10) .
C2 B6 B10 B12 2.01(13) .
C2 B6 B11 B7 36.43(10) .
C2 B6 B11 B10 138.54(11) .
C2 B6 B11 B12 99.54(11) .
C2 B7 B8 B3 -37.92(10) .
C2 B7 B8 B4 -0.77(14) .
C2 B7 B8 B9 62.48(13) .
C2 B7 B8 B12 99.14(11) .
C2 B7 B11 B6 -36.83(10) .
C2 B7 B11 B10 -99.42(11) .
C2 B7 B11 B12 -136.86(11) .
C2 B7 B12 B8 -100.40(11) .
C2 B7 B12 B9 -63.53(13) .
C2 B7 B12 B10 0.35(13) .
C2 B7 B12 B11 37.39(10) .
C2 B11 B12 B7 -37.56(10) .
C2 B11 B12 B8 -0.04(13) .
C2 B11 B12 B9 63.57(13) .
C2 B11 B12 B10 101.00(11) .
B3 C1 C2 B6 143.60(11) .
B3 C1 C2 B7 39.55(10) .
B3 C1 C2 B11 105.74(12) .
B3 C1 C2 N21 -110.62(19) .
B3 C1 B4 B5 -140.61(10) .
B3 C1 B4 B8 -38.76(9) .
B3 C1 B4 B9 -101.95(10) .
B3 C1 B5 B4 37.88(9) .
B3 C1 B5 B6 -101.27(10) .
B3 C1 B5 B9 -0.75(13) .
B3 C1 B5 B10 -64.02(12) .
B3 C1 B6 C2 -33.05(10) .
B3 C1 B6 B5 106.75(10) .
B3 C1 B6 B10 68.42(12) .
B3 C1 B6 B11 4.07(13) .
B3 C1 B6 B2 -33.05(10) .
B3 C1 B2 B6 143.60(11) .
B3 C1 B2 B7 39.55(10) .
B3 C1 B2 B11 105.74(12) .
B3 C2 B6 C1 32.43(9) .
B3 C2 B6 B5 -3.80(14) .
B3 C2 B6 B10 -68.38(13) .
B3 C2 B6 B11 -105.79(12) .
B3 C2 B7 B8 37.98(10) .
B3 C2 B7 B11 138.93(11) .
B3 C2 B7 B12 101.10(11) .
B3 C2 B11 B6 99.47(11) .
B3 C2 B11 B7 -38.86(10) .
B3 C2 B11 B10 62.83(13) .
B3 C2 B11 B12 -0.68(14) .
B3 C2 N21 O22 46.7(3) .
B3 B4 B5 C1 -35.01(9) .
B3 B4 B5 B6 0.42(13) .
B3 B4 B5 B9 100.80(11) .
B3 B4 B5 B10 62.64(12) .
B3 B4 B8 B7 -37.22(10) .
B3 B4 B8 B9 -137.67(10) .
B3 B4 B8 B12 -100.77(11) .
B3 B4 B9 B5 -100.49(10) .
B3 B4 B9 B8 37.66(9) .
B3 B4 B9 B10 -62.83(12) .
B3 B4 B9 B12 0.55(13) .
B3 B7 B8 B4 37.16(10) .
B3 B7 B8 B9 100.40(11) .
B3 B7 B8 B12 137.06(10) .
B3 B7 B11 C2 36.28(10) .
B3 B7 B11 B6 -0.54(14) .
B3 B7 B11 B10 -63.13(13) .
B3 B7 B11 B12 -100.57(11) .
B3 B7 B11 B2 36.28(10) .
B3 B7 B12 B8 -38.01(9) .
B3 B7 B12 B9 -1.15(14) .
B3 B7 B12 B10 62.73(13) .
B3 B7 B12 B11 99.77(11) .
B3 B7 B2 C1 -38.15(9) .
B3 B7 B2 B6 -100.16(11) .
B3 B7 B2 B11 -138.93(11) .
B3 B8 B9 B4 -37.87(9) .
B3 B8 B9 B5 -0.17(13) .
B3 B8 B9 B10 62.95(12) .
B3 B8 B9 B12 100.67(11) .
B3 B8 B12 B7 38.49(10) .
B3 B8 B12 B9 -100.47(11) .
B3 B8 B12 B10 -62.49(13) .
B3 B8 B12 B11 0.72(13) .
B4 C1 C2 B3 -38.46(10) .
B4 C1 C2 B6 105.14(10) .
B4 C1 C2 B7 1.09(13) .
B4 C1 C2 B11 67.29(12) .
B4 C1 C2 N21 -149.07(18) .
B4 C1 B3 C2 138.75(11) .
B4 C1 B3 B7 101.31(11) .
B4 C1 B3 B8 38.72(9) .
B4 C1 B3 B2 138.75(11) .
B4 C1 B5 B6 -139.14(10) .
B4 C1 B5 B9 -38.62(9) .
B4 C1 B5 B10 -101.89(10) .
B4 C1 B6 C2 -100.67(11) .
B4 C1 B6 B5 39.13(9) .
B4 C1 B6 B10 0.79(13) .
B4 C1 B6 B11 -63.56(12) .
B4 C1 B6 B2 -100.67(11) .
B4 C1 B2 B3 -38.46(10) .
B4 C1 B2 B6 105.14(10) .
B4 C1 B2 B7 1.09(13) .
B4 C1 B2 B11 67.29(12) .
B4 B3 B7 C2 100.06(11) .
B4 B3 B7 B8 -36.84(9) .
B4 B3 B7 B11 64.16(13) .
B4 B3 B7 B12 1.48(13) .
B4 B3 B7 B2 100.06(11) .
B4 B3 B8 B7 138.90(10) .
B4 B3 B8 B9 37.55(9) .
B4 B3 B8 B12 100.62(11) .
B4 B3 B2 C1 36.01(9) .
B4 B3 B2 B6 3.97(14) .
B4 B3 B2 B7 -100.88(11) .
B4 B3 B2 B11 -61.85(13) .
B4 B5 B6 C1 -35.38(9) .
B4 B5 B6 C2 2.05(13) .
B4 B5 B6 B10 101.94(11) .
B4 B5 B6 B11 65.24(12) .
B4 B5 B6 B2 2.05(13) .
B4 B5 B9 B8 -37.41(9) .
B4 B5 B9 B10 -137.69(10) .
B4 B5 B9 B12 -100.98(11) .
B4 B5 B10 B6 -98.09(10) .
B4 B5 B10 B9 37.73(9) .
B4 B5 B10 B11 -62.09(12) .
B4 B5 B10 B12 1.17(13) .
B4 B8 B9 B5 37.70(9) .
B4 B8 B9 B10 100.82(10) .
B4 B8 B9 B12 138.55(11) .
B4 B8 B12 B7 102.15(11) .
B4 B8 B12 B9 -36.82(10) .
B4 B8 B12 B10 1.17(14) .
B4 B8 B12 B11 64.37(13) .
B4 B9 B10 B5 -38.01(9) .
B4 B9 B10 B6 0.99(13) .
B4 B9 B10 B11 63.93(13) .
B4 B9 B10 B12 100.96(11) .
B4 B9 B12 B7 0.38(14) .
B4 B9 B12 B8 37.03(10) .
B4 B9 B12 B10 -100.65(11) .
B4 B9 B12 B11 -63.44(13) .
B5 C1 C2 B3 -106.06(10) .
B5 C1 C2 B6 37.54(10) .
B5 C1 C2 B7 -66.51(12) .
B5 C1 C2 B11 -0.31(13) .
B5 C1 C2 N21 143.33(18) .
B5 C1 B3 C2 100.68(11) .
B5 C1 B3 B4 -38.08(10) .
B5 C1 B3 B7 63.23(12) .
B5 C1 B3 B8 0.64(13) .
B5 C1 B3 B2 100.68(11) .
B5 C1 B4 B3 140.61(10) .
B5 C1 B4 B8 101.85(11) .
B5 C1 B4 B9 38.66(9) .
B5 C1 B6 C2 -139.80(10) .
B5 C1 B6 B10 -38.33(9) .
B5 C1 B6 B11 -102.68(11) .
B5 C1 B6 B2 -139.80(10) .
B5 C1 B2 B3 -106.06(10) .
B5 C1 B2 B6 37.54(10) .
B5 C1 B2 B7 -66.51(12) .
B5 C1 B2 B11 -0.31(13) .
B5 B4 B8 B3 100.33(10) .
B5 B4 B8 B7 63.11(13) .
B5 B4 B8 B9 -37.34(10) .
B5 B4 B8 B12 -0.44(13) .
B5 B4 B9 B8 138.15(10) .
B5 B4 B9 B10 37.65(9) .
B5 B4 B9 B12 101.03(11) .
B5 B6 B10 B9 -38.78(9) .
B5 B6 B10 B11 -139.99(10) .
B5 B6 B10 B12 -101.38(11) .
B5 B6 B11 C2 -101.87(11) .
B5 B6 B11 B7 -65.44(13) .
B5 B6 B11 B10 36.67(10) .
B5 B6 B11 B12 -2.33(13) .
B5 B6 B11 B2 -101.87(11) .
B5 B6 B2 C1 -36.23(9) .
B5 B6 B2 B3 -3.80(14) .
B5 B6 B2 B7 62.71(13) .
B5 B6 B2 B11 101.99(11) .
B5 B9 B10 B6 39.01(9) .
B5 B9 B10 B11 101.94(11) .
B5 B9 B10 B12 138.98(11) .
B5 B9 B12 B7 64.41(13) .
B5 B9 B12 B8 101.06(11) .
B5 B9 B12 B10 -36.61(10) .
B5 B9 B12 B11 0.60(14) .
B5 B10 B11 C2 0.71(14) .
B5 B10 B11 B6 -36.06(9) .
B5 B10 B11 B7 62.82(13) .
B5 B10 B11 B12 100.11(11) .
B5 B10 B11 B2 0.71(14) .
B5 B10 B12 B7 -64.62(13) .
B5 B10 B12 B8 -1.45(14) .
B5 B10 B12 B9 36.48(10) .
B5 B10 B12 B11 -101.86(11) .
B6 C1 C2 B3 -143.60(11) .
B6 C1 C2 B7 -104.05(12) .
B6 C1 C2 B11 -37.86(10) .
B6 C1 C2 N21 105.78(19) .
B6 C1 B3 C2 33.10(10) .
B6 C1 B3 B4 -105.65(10) .
B6 C1 B3 B7 -4.34(13) .
B6 C1 B3 B8 -66.93(11) .
B6 C1 B3 B2 33.10(10) .
B6 C1 B4 B3 101.79(10) .
B6 C1 B4 B5 -38.82(9) .
B6 C1 B4 B8 63.04(12) .
B6 C1 B4 B9 -0.16(13) .
B6 C1 B5 B4 139.14(10) .
B6 C1 B5 B9 100.52(10) .
B6 C1 B5 B10 37.25(9) .
B6 C1 B2 B3 -143.60(11) .
B6 C1 B2 B7 -104.05(12) .
B6 C1 B2 B11 -37.86(10) .
B6 C2 B3 C1 -32.04(9) .
B6 C2 B3 B4 3.97(14) .
B6 C2 B3 B7 104.85(12) .
B6 C2 B3 B8 66.94(13) .
B6 C2 B7 B3 -100.16(11) .
B6 C2 B7 B8 -62.18(13) .
B6 C2 B7 B11 38.77(10) .
B6 C2 B7 B12 0.94(14) .
B6 C2 B11 B7 -138.33(11) .
B6 C2 B11 B10 -36.63(10) .
B6 C2 B11 B12 -100.14(11) .
B6 C2 N21 O22 -172.54(16) .
B6 B5 B9 B4 98.98(10) .
B6 B5 B9 B8 61.58(12) .
B6 B5 B9 B10 -38.70(9) .
B6 B5 B9 B12 -1.99(13) .
B6 B5 B10 B9 135.83(11) .
B6 B5 B10 B11 36.00(10) .
B6 B5 B10 B12 99.27(11) .
B6 B10 B11 C2 36.77(10) .
B6 B10 B11 B7 98.89(11) .
B6 B10 B11 B12 136.17(11) .
B6 B10 B11 B2 36.77(10) .
B6 B10 B12 B7 -1.46(13) .
B6 B10 B12 B8 61.72(13) .
B6 B10 B12 B9 99.64(11) .
B6 B10 B12 B11 -38.69(10) .
B6 B11 B12 B7 -100.09(11) .
B6 B11 B12 B8 -62.58(13) .
B6 B11 B12 B9 1.04(14) .
B6 B11 B12 B10 38.47(10) .
B6 B11 B2 C1 36.38(9) .
B6 B11 B2 B3 99.47(11) .
B6 B11 B2 B7 138.33(11) .
B7 C2 B3 C1 -136.89(11) .
B7 C2 B3 B4 -100.88(11) .
B7 C2 B3 B8 -37.92(10) .
B7 C2 B6 C1 98.94(11) .
B7 C2 B6 B5 62.71(13) .
B7 C2 B6 B10 -1.88(14) .
B7 C2 B6 B11 -39.28(10) .
B7 C2 B11 B6 138.33(11) .
B7 C2 B11 B10 101.70(11) .
B7 C2 B11 B12 38.19(10) .
B7 C2 N21 O22 -28.0(3) .
B7 B3 B4 C1 -99.03(10) .
B7 B3 B4 B5 -64.33(12) .
B7 B3 B4 B8 36.79(10) .
B7 B3 B4 B9 -1.26(13) .
B7 B3 B8 B4 -138.90(10) .
B7 B3 B8 B9 -101.34(11) .
B7 B3 B8 B12 -38.28(9) .
B7 B3 B2 C1 136.89(11) .
B7 B3 B2 B6 104.85(12) .
B7 B3 B2 B11 39.04(10) .
B7 B8 B9 B4 -101.78(11) .
B7 B8 B9 B5 -64.08(13) .
B7 B8 B9 B10 -0.96(13) .
B7 B8 B9 B12 36.76(10) .
B7 B8 B12 B9 -138.96(11) .
B7 B8 B12 B10 -100.98(11) .
B7 B8 B12 B11 -37.77(10) .
B7 B11 B12 B8 37.52(10) .
B7 B11 B12 B9 101.13(12) .
B7 B11 B12 B10 138.56(11) .
B7 B11 B2 C1 -101.95(11) .
B7 B11 B2 B3 -38.86(10) .
B7 B11 B2 B6 -138.33(11) .
B8 B3 B4 C1 -135.83(10) .
B8 B3 B4 B5 -101.12(11) .
B8 B3 B4 B9 -38.05(10) .
B8 B3 B7 C2 136.90(11) .
B8 B3 B7 B11 101.00(11) .
B8 B3 B7 B12 38.33(10) .
B8 B3 B7 B2 136.90(11) .
B8 B3 B2 C1 98.97(10) .
B8 B3 B2 B6 66.94(13) .
B8 B3 B2 B7 -37.92(10) .
B8 B3 B2 B11 1.12(13) .
B8 B4 B5 C1 -98.10(10) .
B8 B4 B5 B6 -62.67(12) .
B8 B4 B5 B9 37.71(10) .
B8 B4 B5 B10 -0.45(13) .
B8 B4 B9 B5 -138.15(10) .
B8 B4 B9 B10 -100.50(11) .
B8 B4 B9 B12 -37.12(10) .
B8 B7 B11 C2 99.06(11) .
B8 B7 B11 B6 62.23(13) .
B8 B7 B11 B10 -0.36(14) .
B8 B7 B11 B12 -37.80(10) .
B8 B7 B11 B2 99.06(11) .
B8 B7 B12 B9 36.87(10) .
B8 B7 B12 B10 100.75(11) .
B8 B7 B12 B11 137.79(11) .
B8 B7 B2 C1 -0.17(14) .
B8 B7 B2 B3 37.98(10) .
B8 B7 B2 B6 -62.18(13) .
B8 B7 B2 B11 -100.95(11) .
B8 B9 B10 B5 -101.21(11) .
B8 B9 B10 B6 -62.20(12) .
B8 B9 B10 B11 0.73(13) .
B8 B9 B10 B12 37.77(10) .
B8 B9 B12 B7 -36.65(10) .
B8 B9 B12 B10 -137.68(11) .
B8 B9 B12 B11 -100.47(12) .
B9 B4 B5 C1 -135.81(10) .
B9 B4 B5 B6 -100.38(11) .
B9 B4 B5 B10 -38.16(9) .
B9 B4 B8 B3 137.67(10) .
B9 B4 B8 B7 100.44(11) .
B9 B4 B8 B12 36.89(10) .
B9 B5 B6 C1 -97.92(10) .
B9 B5 B6 C2 -60.49(13) .
B9 B5 B6 B10 39.40(10) .
B9 B5 B6 B11 2.70(13) .
B9 B5 B6 B2 -60.49(13) .
B9 B5 B10 B6 -135.83(11) .
B9 B5 B10 B11 -99.82(11) .
B9 B5 B10 B12 -36.56(10) .
B9 B8 B12 B7 138.96(11) .
B9 B8 B12 B10 37.98(10) .
B9 B8 B12 B11 101.19(11) .
B9 B10 B11 C2 -62.35(13) .
B9 B10 B11 B6 -99.12(11) .
B9 B10 B11 B7 -0.23(14) .
B9 B10 B11 B12 37.05(10) .
B9 B10 B11 B2 -62.35(13) .
B9 B10 B12 B7 -101.10(11) .
B9 B10 B12 B8 -37.93(10) .
B9 B10 B12 B11 -138.34(11) .
B10 B5 B6 C1 -137.32(10) .
B10 B5 B6 C2 -99.88(11) .
B10 B5 B6 B11 -36.70(10) .
B10 B5 B6 B2 -99.88(11) .
B10 B5 B9 B4 137.69(10) .
B10 B5 B9 B8 100.28(11) .
B10 B5 B9 B12 36.71(10) .
B10 B6 B11 C2 -138.54(11) .
B10 B6 B11 B7 -102.11(11) .
B10 B6 B11 B12 -39.00(10) .
B10 B6 B11 B2 -138.54(11) .
B10 B6 B2 C1 -100.82(10) .
B10 B6 B2 B3 -68.38(13) .
B10 B6 B2 B7 -1.88(14) .
B10 B6 B2 B11 37.40(10) .
B10 B9 B12 B7 101.02(11) .
B10 B9 B12 B8 137.68(11) .
B10 B9 B12 B11 37.21(10) .
B10 B11 B12 B7 -138.56(11) .
B10 B11 B12 B8 -101.04(11) .
B10 B11 B12 B9 -37.43(10) .
B10 B11 B2 C1 -0.25(14) .
B10 B11 B2 B3 62.83(13) .
B10 B11 B2 B6 -36.63(10) .
B10 B11 B2 B7 101.70(11) .
B11 C2 B3 C1 -97.86(11) .
B11 C2 B3 B4 -61.85(13) .
B11 C2 B3 B7 39.04(10) .
B11 C2 B3 B8 1.12(13) .
B11 C2 B6 C1 138.22(10) .
B11 C2 B6 B5 101.99(11) .
B11 C2 B6 B10 37.40(10) .
B11 C2 B7 B3 -138.93(11) .
B11 C2 B7 B8 -100.95(11) .
B11 C2 B7 B12 -37.83(10) .
B11 C2 N21 O22 -101.4(2) .
B11 B6 B10 B5 139.99(10) .
B11 B6 B10 B9 101.21(11) .
B11 B6 B10 B12 38.61(10) .
B11 B6 B2 C1 -138.22(10) .
B11 B6 B2 B3 -105.79(12) .
B11 B6 B2 B7 -39.28(10) .
B11 B7 B8 B3 -99.58(11) .
B11 B7 B8 B4 -62.43(13) .
B11 B7 B8 B9 0.81(14) .
B11 B7 B8 B12 37.48(10) .
B11 B7 B12 B8 -137.79(11) .
B11 B7 B12 B9 -100.92(11) .
B11 B7 B12 B10 -37.04(10) .
B11 B7 B2 C1 100.78(11) .
B11 B7 B2 B3 138.93(11) .
B11 B7 B2 B6 38.77(10) .
B11 B10 B12 B7 37.24(10) .
B11 B10 B12 B8 100.41(12) .
B11 B10 B12 B9 138.34(11) .
N21 C2 B3 C1 112.31(18) .
N21 C2 B3 B4 148.32(16) .
N21 C2 B3 B7 -110.80(17) .
N21 C2 B3 B8 -148.72(16) .
N21 C2 B6 C1 -113.32(18) .
N21 C2 B6 B5 -149.55(16) .
N21 C2 B6 B10 145.86(16) .
N21 C2 B6 B11 108.46(17) .
N21 C2 B7 B3 112.86(19) .
N21 C2 B7 B8 150.83(18) .
N21 C2 B7 B11 -108.22(19) .
N21 C2 B7 B12 -146.05(18) .
N21 C2 B11 B6 -109.38(17) .
N21 C2 B11 B7 112.29(17) .
N21 C2 B11 B10 -146.01(16) .
N21 C2 B11 B12 150.48(16) .
B12 B7 B8 B3 -137.06(10) .
B12 B7 B8 B4 -99.91(11) .
B12 B7 B8 B9 -36.67(10) .
B12 B7 B11 C2 136.86(11) .
B12 B7 B11 B6 100.03(11) .
B12 B7 B11 B10 37.44(10) .
B12 B7 B11 B2 136.86(11) .
B12 B7 B2 C1 62.95(12) .
B12 B7 B2 B3 101.10(11) .
B12 B7 B2 B6 0.94(14) .
B12 B7 B2 B11 -37.83(10) .
B12 B8 B9 B4 -138.55(11) .
B12 B8 B9 B5 -100.84(11) .
B12 B8 B9 B10 -37.72(10) .
B12 B9 B10 B5 -138.98(11) .
B12 B9 B10 B6 -99.97(11) .
B12 B9 B10 B11 -37.04(10) .
B12 B10 B11 C2 -99.40(11) .
B12 B10 B11 B6 -136.17(11) .
B12 B10 B11 B7 -37.29(10) .
B12 B10 B11 B2 -99.40(11) .
B12 B11 B2 C1 -63.76(12) .
B12 B11 B2 B3 -0.68(14) .
B12 B11 B2 B6 -100.14(11) .
B12 B11 B2 B7 38.19(10) .
B2 C1 B3 B4 -138.75(11) .
B2 C1 B3 B7 -37.44(10) .
B2 C1 B3 B8 -100.03(11) .
B2 C1 B4 B3 37.23(9) .
B2 C1 B4 B5 -103.38(10) .
B2 C1 B4 B8 -1.53(13) .
B2 C1 B4 B9 -64.72(11) .
B2 C1 B5 B4 102.63(10) .
B2 C1 B5 B6 -36.51(9) .
B2 C1 B5 B9 64.01(12) .
B2 C1 B5 B10 0.74(12) .
B2 C1 B6 B5 139.80(10) .
B2 C1 B6 B10 101.47(11) .
B2 C1 B6 B11 37.11(10) .
B2 B3 B4 C1 -37.41(10) .
B2 B3 B4 B5 -2.70(13) .
B2 B3 B4 B8 98.42(11) .
B2 B3 B4 B9 60.37(12) .
B2 B3 B7 B8 -136.90(11) .
B2 B3 B7 B11 -35.90(10) .
B2 B3 B7 B12 -98.58(11) .
B2 B3 B8 B4 -101.72(10) .
B2 B3 B8 B7 37.18(9) .
B2 B3 B8 B9 -64.16(12) .
B2 B3 B8 B12 -1.09(13) .
B2 B6 B10 B5 103.39(11) .
B2 B6 B10 B9 64.61(12) .
B2 B6 B10 B11 -36.60(10) .
B2 B6 B10 B12 2.01(13) .
B2 B6 B11 B7 36.43(10) .
B2 B6 B11 B10 138.54(11) .
B2 B6 B11 B12 99.54(11) .
B2 B7 B8 B3 -37.92(10) .
B2 B7 B8 B4 -0.77(14) .
B2 B7 B8 B9 62.48(13) .
B2 B7 B8 B12 99.14(11) .
B2 B7 B11 B6 -36.83(10) .
B2 B7 B11 B10 -99.42(11) .
B2 B7 B11 B12 -136.86(11) .
B2 B7 B12 B8 -100.40(11) .
B2 B7 B12 B9 -63.53(13) .
B2 B7 B12 B10 0.35(13) .
B2 B7 B12 B11 37.39(10) .
B2 B11 B12 B7 -37.56(10) .
B2 B11 B12 B8 -0.04(13) .
B2 B11 B12 B9 63.57(13) .
B2 B11 B12 B10 101.00(11) .
